data_7249517
loop_
_publ_author_name
'Naskar, Shibu'
'Mal, Susital'
'Shivangi, Shivangi'
'Das, Subrata'

_publ_section_title
;
 A rapid and scalable method for visible light induced bromination of
 uracil derivatives in a falling film looping photoreactor
;
_journal_issue 47
_journal_name_full 'RSC Advances'
_journal_page_first 34925
_journal_page_last 34937
_journal_paper_doi 10.1039/D4RA05774K
_journal_volume 14
_journal_year 2024
_chemical_formula_moiety 'C7 H8 Br Cl N2 O2'
_chemical_formula_sum 'C7 H8 Br Cl N2 O2'
_chemical_formula_weight 267.51
_space_group_crystal_system monoclinic
_space_group_IT_number 14
_space_group_name_Hall '-P 2ybc'
_space_group_name_H-M_alt 'P 1 21/c 1'
_atom_sites_solution_hydrogens geom
_atom_sites_solution_primary dual
_audit_creation_date 2024-08-23
_audit_creation_method
;
Olex2 1.5
(compiled 2021.12.09 svn.r5202d8cf for OlexSys, GUI svn.r6439)
;
_audit_update_record
;
2024-08-27 deposited with the CCDC.	2024-10-23 downloaded from the CCDC.
;
_cell_angle_alpha 90
_cell_angle_beta 92.765(7)
_cell_angle_gamma 90
_cell_formula_units_Z 4
_cell_length_a 4.6708(5)
_cell_length_b 15.1340(10)
_cell_length_c 13.5776(8)
_cell_measurement_reflns_used 1574
_cell_measurement_temperature 293(2)
_cell_measurement_theta_max 27.0430
_cell_measurement_theta_min 3.0850
_cell_volume 958.65(13)
_computing_cell_refinement 'CrysAlisPro 1.171.40.69a (Rigaku OD, 2020)'
_computing_data_collection 'CrysAlisPro 1.171.40.69a (Rigaku OD, 2020)'
_computing_data_reduction 'CrysAlisPro 1.171.40.69a (Rigaku OD, 2020)'
_computing_molecular_graphics 'Olex2 1.5 (Dolomanov et al., 2009)'
_computing_publication_material 'Olex2 1.5 (Dolomanov et al., 2009)'
_computing_structure_refinement 'SHELXL 2018/3 (Sheldrick, 2015)'
_computing_structure_solution 'SHELXT  (Sheldrick, 2015)'
_diffrn_ambient_temperature 293(2)
_diffrn_detector 'CCD plate'
_diffrn_detector_area_resol_mean 8.0303
_diffrn_detector_type EosS2
_diffrn_measured_fraction_theta_full 1.000
_diffrn_measured_fraction_theta_max 1.000
_diffrn_measurement_details
;
List of Runs (angles in degrees, time in seconds):

  # Type    Start    End  Width  t~exp~   \w     \q     \k     \f   Frames
#--------------------------------------------------------------------------
  1  \w    -12.00  33.00   1.00   18.00    --   14.69  77.00  90.00   45
  2  \w     -9.00  54.00   1.00   18.00    --   14.69 -99.00 -30.00   63
  3  \w    -22.00  36.00   1.00   18.00    --  -16.64  19.00 150.00   58
  4  \w    -65.00  -2.00   1.00   18.00    --  -16.64 -57.00 -30.00   63
;
_diffrn_measurement_device 'four-circle diffractometer'
_diffrn_measurement_device_type 'SuperNova, Single source at offset/far, EosS2'
_diffrn_measurement_method '\w scans'
_diffrn_orient_matrix_type 'CrysAlisPro convention (1999,Acta A55,543-557)'
_diffrn_orient_matrix_UB_11 0.0195026000
_diffrn_orient_matrix_UB_12 0.0463269000
_diffrn_orient_matrix_UB_13 0.0042654000
_diffrn_orient_matrix_UB_21 0.1502457000
_diffrn_orient_matrix_UB_22 -0.0056858000
_diffrn_orient_matrix_UB_23 -0.0019716000
_diffrn_orient_matrix_UB_31 -0.0114508000
_diffrn_orient_matrix_UB_32 0.0039796000
_diffrn_orient_matrix_UB_33 -0.0521507000
_diffrn_radiation_monochromator mirror
_diffrn_radiation_probe x-ray
_diffrn_radiation_type 'Mo K\a'
_diffrn_radiation_wavelength 0.71073
_diffrn_reflns_av_R_equivalents 0.0468
_diffrn_reflns_av_unetI/netI 0.0705
_diffrn_reflns_Laue_measured_fraction_full 1.000
_diffrn_reflns_Laue_measured_fraction_max 1.000
_diffrn_reflns_limit_h_max 5
_diffrn_reflns_limit_h_min -5
_diffrn_reflns_limit_k_max 17
_diffrn_reflns_limit_k_min -18
_diffrn_reflns_limit_l_max 16
_diffrn_reflns_limit_l_min -15
_diffrn_reflns_number 4077
_diffrn_reflns_point_group_measured_fraction_full 1.000
_diffrn_reflns_point_group_measured_fraction_max 1.000
_diffrn_reflns_theta_full 25.000
_diffrn_reflns_theta_max 25.347
_diffrn_reflns_theta_min 2.016
_diffrn_source 'micro-focus sealed X-ray tube'
_diffrn_source_type 'SuperNova (Mo) X-ray Source'
_exptl_absorpt_coefficient_mu 4.535
_exptl_absorpt_correction_T_max 1.00000
_exptl_absorpt_correction_T_min 0.14781
_exptl_absorpt_correction_type multi-scan
_exptl_absorpt_process_details
;
CrysAlisPro 1.171.40.69a (Rigaku Oxford Diffraction, 2020)
Empirical absorption correction using spherical harmonics,
 implemented in SCALE3 ABSPACK scaling algorithm.
;
_exptl_crystal_colour 'light colourless'
_exptl_crystal_colour_modifier light
_exptl_crystal_colour_primary colourless
_exptl_crystal_density_diffrn 1.854
_exptl_crystal_description prism
_exptl_crystal_F_000 528
_exptl_crystal_recrystallization_method 'Re-crystallisation from solvent: Methanol-Water'
_exptl_crystal_size_max 0.1
_exptl_crystal_size_mid 0.09
_exptl_crystal_size_min 0.085
_refine_diff_density_max 0.567
_refine_diff_density_min -0.650
_refine_diff_density_rms 0.125
_refine_ls_extinction_method none
_refine_ls_goodness_of_fit_ref 1.004
_refine_ls_hydrogen_treatment constr
_refine_ls_matrix_type full
_refine_ls_number_parameters 120
_refine_ls_number_reflns 1759
_refine_ls_number_restraints 0
_refine_ls_restrained_S_all 1.004
_refine_ls_R_factor_all 0.0787
_refine_ls_R_factor_gt 0.0470
_refine_ls_shift/su_max 0.000
_refine_ls_shift/su_mean 0.000
_refine_ls_structure_factor_coef Fsqd
_refine_ls_weighting_details 'w=1/[\s^2^(Fo^2^)+(0.0465P)^2^] where P=(Fo^2^+2Fc^2^)/3'
_refine_ls_weighting_scheme calc
_refine_ls_wR_factor_gt 0.0944
_refine_ls_wR_factor_ref 0.1076
_reflns_Friedel_coverage 0.000
_reflns_number_gt 1241
_reflns_number_total 1759
_reflns_threshold_expression 'I > 2\s(I)'
_cod_data_source_file d4ra05774k2.cif
_cod_data_source_block cb_61_b
_cod_database_code 7249517
_shelx_shelxl_version_number 2018/3
_chemical_oxdiff_formula 'C H N O Br Cl'
_shelx_space_group_comment
;
The symmetry employed for this shelxl refinement is uniquely defined
by the following loop, which should always be used as a source of
symmetry information in preference to the above space-group names.
They are only intended as comments.
;
_shelx_estimated_absorpt_t_max 1.000
_shelx_estimated_absorpt_t_min 0.148
_olex2_refinement_description
;
1.a Secondary CH2 refined with riding coordinates:
 C6(H6A,H6B)
1.b Idealised Me refined as rotating group:
 C7(H7A,H7B,H7C), C5(H5A,H5B,H5C)
;
_olex2_date_sample_data_collection 1979-12-31
_olex2_submission_special_instructions 'No special instructions were received'
_oxdiff_exptl_absorpt_empirical_details
;
Empirical correction (ABSPACK) includes:
- Absorption correction using spherical harmonics
- Frame scaling
;
_oxdiff_exptl_absorpt_empirical_full_max 3.892
_oxdiff_exptl_absorpt_empirical_full_min 0.530

loop_
_space_group_symop_operation_xyz
'x, y, z'
'-x, y+1/2, -z+1/2'
'-x, -y, -z'
'x, -y-1/2, z-1/2'

loop_
_atom_site_label
_atom_site_type_symbol
_atom_site_fract_x
_atom_site_fract_y
_atom_site_fract_z
_atom_site_U_iso_or_equiv
_atom_site_adp_type
_atom_site_occupancy
_atom_site_site_symmetry_order
_atom_site_calc_flag
_atom_site_refinement_flags_posn
_atom_site_refinement_flags_adp
_atom_site_refinement_flags_occupancy
_atom_site_disorder_assembly
_atom_site_disorder_group
Br1 Br 0.33104(13) 0.19914(4) 0.83116(4) 0.0466(2) Uani 1 1 d . . . . .
Cl1 Cl 0.7025(3) 0.07079(9) 0.69460(10) 0.0466(4) Uani 1 1 d . . . . .
O1 O 0.3933(8) 0.3846(2) 0.7481(2) 0.0485(10) Uani 1 1 d . . . . .
O2 O 1.0467(8) 0.3306(2) 0.5191(3) 0.0526(11) Uani 1 1 d . . . . .
N1 N 0.8737(9) 0.2127(2) 0.6013(3) 0.0323(10) Uani 1 1 d . . . . .
N2 N 0.7214(9) 0.3573(3) 0.6334(3) 0.0324(10) Uani 1 1 d . . . . .
C1 C 0.5455(10) 0.2375(3) 0.7266(3) 0.0277(11) Uani 1 1 d . . . . .
C2 C 0.5402(11) 0.3311(3) 0.7062(3) 0.0343(12) Uani 1 1 d . . . . .
C4 C 0.7045(10) 0.1828(3) 0.6742(3) 0.0290(12) Uani 1 1 d . . . . .
C3 C 0.8925(11) 0.3020(3) 0.5798(3) 0.0334(12) Uani 1 1 d . . . . .
C6 C 1.0417(11) 0.1532(3) 0.5390(3) 0.0391(13) Uani 1 1 d . . . . .
H6A H 1.113310 0.104009 0.578766 0.047 Uiso 1 1 calc R U . . .
H6B H 1.205655 0.185286 0.516143 0.047 Uiso 1 1 calc R U . . .
C7 C 0.8692(13) 0.1182(4) 0.4517(4) 0.0582(17) Uani 1 1 d . . . . .
H7A H 0.991799 0.085307 0.410315 0.087 Uiso 1 1 calc R U . . .
H7B H 0.784677 0.166556 0.414924 0.087 Uiso 1 1 calc R U . . .
H7C H 0.720666 0.080240 0.473785 0.087 Uiso 1 1 calc R U . . .
C5 C 0.7389(12) 0.4527(3) 0.6117(4) 0.0587(18) Uani 1 1 d . . . . .
H5A H 0.558368 0.480125 0.623292 0.088 Uiso 1 1 calc R U . . .
H5B H 0.783399 0.460825 0.544023 0.088 Uiso 1 1 calc R U . . .
H5C H 0.886396 0.479030 0.653745 0.088 Uiso 1 1 calc R U . . .

loop_
_atom_site_aniso_label
_atom_site_aniso_U_11
_atom_site_aniso_U_22
_atom_site_aniso_U_33
_atom_site_aniso_U_23
_atom_site_aniso_U_13
_atom_site_aniso_U_12
Br1 0.0565(4) 0.0454(4) 0.0396(4) -0.0001(3) 0.0204(3) -0.0072(3)
Cl1 0.0650(10) 0.0272(7) 0.0489(8) 0.0019(6) 0.0144(7) 0.0034(6)
O1 0.064(3) 0.036(2) 0.048(2) 0.0004(18) 0.0277(19) 0.0134(19)
O2 0.071(3) 0.044(2) 0.046(2) -0.0003(19) 0.035(2) -0.004(2)
N1 0.042(3) 0.029(2) 0.027(2) 0.0015(18) 0.0103(18) 0.0077(19)
N2 0.044(3) 0.024(2) 0.030(2) 0.0037(19) 0.0086(18) 0.0013(19)
C1 0.037(3) 0.026(3) 0.021(2) 0.003(2) 0.005(2) -0.003(2)
C2 0.050(4) 0.030(3) 0.023(3) -0.004(2) 0.000(2) 0.003(3)
C4 0.041(3) 0.021(3) 0.026(3) 0.003(2) 0.003(2) -0.003(2)
C3 0.043(3) 0.032(3) 0.025(3) 0.000(2) 0.009(2) 0.002(2)
C6 0.044(3) 0.039(3) 0.035(3) -0.006(3) 0.012(2) 0.012(3)
C7 0.079(5) 0.056(4) 0.041(3) -0.018(3) 0.011(3) 0.016(3)
C5 0.089(5) 0.028(3) 0.061(4) 0.007(3) 0.026(3) -0.001(3)

loop_
_atom_type_symbol
_atom_type_description
_atom_type_scat_dispersion_real
_atom_type_scat_dispersion_imag
_atom_type_scat_source
C C 0.0033 0.0016 'International Tables Vol C Tables 4.2.6.8 and 6.1.1.4'
H H 0.0000 0.0000 'International Tables Vol C Tables 4.2.6.8 and 6.1.1.4'
Br Br -0.2901 2.4595 'International Tables Vol C Tables 4.2.6.8 and 6.1.1.4'
Cl Cl 0.1484 0.1585 'International Tables Vol C Tables 4.2.6.8 and 6.1.1.4'
N N 0.0061 0.0033 'International Tables Vol C Tables 4.2.6.8 and 6.1.1.4'
O O 0.0106 0.0060 'International Tables Vol C Tables 4.2.6.8 and 6.1.1.4'

loop_
_geom_angle_atom_site_label_1
_geom_angle_atom_site_label_2
_geom_angle_atom_site_label_3
_geom_angle
_geom_angle_site_symmetry_1
_geom_angle_site_symmetry_3
_geom_angle_publ_flag
C4 N1 C3 121.2(4) . . ?
C4 N1 C6 123.3(4) . . ?
C3 N1 C6 115.5(4) . . ?
C2 N2 C5 117.5(4) . . ?
C3 N2 C2 125.9(4) . . ?
C3 N2 C5 116.6(4) . . ?
C2 C1 Br1 116.5(4) . . ?
C4 C1 Br1 122.9(4) . . ?
C4 C1 C2 120.6(4) . . ?
O1 C2 N2 121.2(5) . . ?
O1 C2 C1 124.5(5) . . ?
N2 C2 C1 114.3(4) . . ?
N1 C4 Cl1 116.7(4) . . ?
C1 C4 Cl1 121.1(4) . . ?
C1 C4 N1 122.2(4) . . ?
O2 C3 N1 122.9(5) . . ?
O2 C3 N2 121.4(5) . . ?
N1 C3 N2 115.7(4) . . ?
N1 C6 H6A 109.0 . . ?
N1 C6 H6B 109.0 . . ?
N1 C6 C7 112.7(4) . . ?
H6A C6 H6B 107.8 . . ?
C7 C6 H6A 109.0 . . ?
C7 C6 H6B 109.0 . . ?
C6 C7 H7A 109.5 . . ?
C6 C7 H7B 109.5 . . ?
C6 C7 H7C 109.5 . . ?
H7A C7 H7B 109.5 . . ?
H7A C7 H7C 109.5 . . ?
H7B C7 H7C 109.5 . . ?
N2 C5 H5A 109.5 . . ?
N2 C5 H5B 109.5 . . ?
N2 C5 H5C 109.5 . . ?
H5A C5 H5B 109.5 . . ?
H5A C5 H5C 109.5 . . ?
H5B C5 H5C 109.5 . . ?

loop_
_geom_bond_atom_site_label_1
_geom_bond_atom_site_label_2
_geom_bond_distance
_geom_bond_site_symmetry_2
_geom_bond_publ_flag
Br1 C1 1.869(4) . ?
Cl1 C4 1.718(5) . ?
O1 C2 1.219(6) . ?
O2 C3 1.201(6) . ?
N1 C4 1.373(5) . ?
N1 C3 1.386(6) . ?
N1 C6 1.485(6) . ?
N2 C2 1.390(6) . ?
N2 C3 1.388(6) . ?
N2 C5 1.475(6) . ?
C1 C2 1.443(7) . ?
C1 C4 1.340(6) . ?
C6 H6A 0.9700 . ?
C6 H6B 0.9700 . ?
C6 C7 1.498(7) . ?
C7 H7A 0.9600 . ?
C7 H7B 0.9600 . ?
C7 H7C 0.9600 . ?
C5 H5A 0.9600 . ?
C5 H5B 0.9600 . ?
C5 H5C 0.9600 . ?

loop_
_geom_torsion_atom_site_label_1
_geom_torsion_atom_site_label_2
_geom_torsion_atom_site_label_3
_geom_torsion_atom_site_label_4
_geom_torsion
_geom_torsion_site_symmetry_1
_geom_torsion_site_symmetry_2
_geom_torsion_site_symmetry_3
_geom_torsion_site_symmetry_4
_geom_torsion_publ_flag
Br1 C1 C2 O1 -4.7(7) . . . . ?
Br1 C1 C2 N2 174.9(3) . . . . ?
Br1 C1 C4 Cl1 4.5(6) . . . . ?
Br1 C1 C4 N1 -176.2(3) . . . . ?
C2 N2 C3 O2 -178.8(5) . . . . ?
C2 N2 C3 N1 1.0(7) . . . . ?
C2 C1 C4 Cl1 -177.5(3) . . . . ?
C2 C1 C4 N1 1.7(7) . . . . ?
C4 N1 C3 O2 177.1(5) . . . . ?
C4 N1 C3 N2 -2.7(7) . . . . ?
C4 N1 C6 C7 85.2(6) . . . . ?
C4 C1 C2 O1 177.2(5) . . . . ?
C4 C1 C2 N2 -3.2(7) . . . . ?
C3 N1 C4 Cl1 -179.3(4) . . . . ?
C3 N1 C4 C1 1.4(7) . . . . ?
C3 N1 C6 C7 -93.4(5) . . . . ?
C3 N2 C2 O1 -178.5(5) . . . . ?
C3 N2 C2 C1 1.8(7) . . . . ?
C6 N1 C4 Cl1 2.2(6) . . . . ?
C6 N1 C4 C1 -177.2(4) . . . . ?
C6 N1 C3 O2 -4.3(7) . . . . ?
C6 N1 C3 N2 176.0(4) . . . . ?
C5 N2 C2 O1 2.6(7) . . . . ?
C5 N2 C2 C1 -177.0(4) . . . . ?
C5 N2 C3 O2 0.1(7) . . . . ?
C5 N2 C3 N1 179.9(4) . . . . ?
